data_1567225
loop_
_publ_author_name
'Udovenko, A. A.'
'Gorbunova, Yu. E.'
'Zemnukhova, L. A.'
'Mikhailov, Yu. N.'
'Davidovich, R. L.'

_publ_section_title
;
 Crystal Structures of Ammonium and Cesium
 Pentadecafluorotetraantimonates(III)
;
_journal_issue 7
_journal_name_full 'Russian Journal of Coordination Chemistry'
_journal_page_first 479
_journal_page_last 482
_journal_paper_doi 10.1023/A:1011385531672
_journal_volume 27
_journal_year 2001
_chemical_formula_moiety 'Cs3 F15 Sb4'
_chemical_formula_sum 'Cs3 F15 Sb4'
_chemical_name_systematic
;
Tricesium pentadecafluorotetraantimonate(III)
;
_space_group_crystal_system monoclinic
_space_group_IT_number 14
_space_group_name_Hall '-P 2ybc'
_space_group_name_H-M_alt 'P 1 21/c 1'
_symmetry_Int_Tables_number 14
_symmetry_space_group_name_H-M 'P 1 21/c 1'
_audit_creation_method 'manually at INEOS RAS'
_cell_angle_alpha 90
_cell_angle_beta 117.08(2)
_cell_angle_gamma 90
_cell_formula_units_Z 4
_cell_length_a 8.079(2)
_cell_length_b 19.116(8)
_cell_length_c 8.162(2)
_cell_volume 1122.3(6)
_diffrn_ambient_temperature 295
_diffrn_radiation_probe x-ray
_diffrn_radiation_type MoK\a
_exptl_crystal_density_diffrn 4.549
_exptl_crystal_F_000 2016
_refine_ls_R_factor_gt 0.036
_cod_data_source_file R21-22old.cif
_cod_data_source_block compound_R22old
_cod_original_cell_volume 1709.6(8)
_cod_original_sg_symbol_H-M 'P 21/c'
_cod_database_code 1567225

loop_
_symmetry_equiv_pos_site_id
_symmetry_equiv_pos_as_xyz
1 x,y,z
2 -x,1/2+y,1/2-z
3 -x,-y,-z
4 x,-1/2-y,-1/2+z

loop_
_atom_site_label
_atom_site_type_symbol
_atom_site_fract_x
_atom_site_fract_y
_atom_site_fract_z
_atom_site_U_iso_or_equiv
Cs(1) Cs 0.3539(1) 0.28546(3) 0.8650(1) 0.0155(2)
Cs(2) Cs 0.1751(1) 0.64656(3) 0.1674(1) 0.0184(2)
Cs(3) Cs 0.2096(1) 0.56839(3) 0.7083(1) 0.0202(2)
Sb(1) Sb 0.2811(1) 0.43194(3) -0.1911(1) 0.0121(2)
Sb(2) Sb 0.3417(1) 0.36262(3) 0.3363(1) 0.0121(2)
Sb(3) Sb 0.7549(1) 0.49987(3) 0.7498(1) 0.0128(2)
Sb(4) Sb 0.8654(1) 0.29104(3) 0.3708(1) 0.0137(2)
F(1) F 0.232(1) 0.4388(4) -0.448(1) 0.034(3)
F(2) F 0.477(1) 0.3893(3) -0.156(1) 0.029(3)
F(3) F 0.107(1) 0.3817(3) -0.289(1) 0.030(3)
F(4) F 0.319(2) 0.3973(4) 0.088(2) 0.055(6)
F(5) F 0.280(1) 0.3113(3) 0.172(1) 0.025(3)
F(6) F 0.080(1) 0.3721(4) 0.241(1) 0.041(3)
F(7) F 0.315(2) 0.3163(4) 0.497(1) 0.048(5)
F(8) F 0.966(1) 0.4782(3) 0.692(1) 0.028(3)
F(9) F 0.622(1) 0.4524(3) 0.575(1) 0.033(3)
F(10) F 0.876(2) 0.4571(3) 0.950(1) 0.036(3)
F(11) F 0.545(1) 0.4917(4) 0.822(2) 0.041(4)
F(12) F 0.684(1) 0.3336(3) 0.417(1) 0.036(3)
F(13) F 0.744(1) 0.3203(3) 0.137(1) 0.029(3)
F(14) F 0.663(1) 0.2488(3) 0.302(1) 0.026(3)
F(15) F 0.948(1) 0.2445(4) 0.239(2) 0.038(4)
